data_4304675
loop_
_publ_author_name
'Kartik Chandra Mondal'
'Partha Sarathi Mukherjee'

_publ_section_title
;
Three New Cu-Azido Polymers and Their Systematic Interconversion: Role of
the Amount of the Blocking Amine on the Structural Diversity and Magnetic
Behavior
;
_journal_name_full 'Inorganic Chemistry'
_journal_page_first 4215
_journal_page_last 4225
_journal_paper_doi 10.1021/ic702232d
_journal_volume 47
_journal_year 2008
_chemical_formula_moiety 'C4 H16 Cu2 N16'
_chemical_formula_sum 'C4 H16 Cu2 N16'
_chemical_formula_weight 415.41
_chemical_name_systematic
;
 ?
;
_space_group_IT_number 15
_symmetry_cell_setting monoclinic
_symmetry_space_group_name_Hall '-C 2yc'
_symmetry_space_group_name_H-M 'C 1 2/c 1'
_atom_sites_solution_hydrogens geom
_atom_sites_solution_primary direct
_atom_sites_solution_secondary difmap
_audit_creation_method SHELXL-97
_cell_angle_alpha 90.00
_cell_angle_beta 100.037(6)
_cell_angle_gamma 90.00
_cell_formula_units_Z 8
_cell_length_a 17.699(7)
_cell_length_b 6.411(2)
_cell_length_c 26.250(10)
_cell_measurement_temperature 293(2)
_cell_volume 2933.0(19)
_computing_cell_refinement 'Bruker Smart'
_computing_data_collection 'Bruker Smart'
_computing_data_reduction 'Bruker Saint'
_computing_molecular_graphics 'Ortep-3 for Windows (Farrugia, 1997)'
_computing_publication_material 'WinGX publication routines (Farrugia, 1999)'
_computing_structure_refinement 'SHELXL-97 (Sheldrick, 1997)'
_computing_structure_solution 'SHELXS-97 (Sheldrick, 1997)'
_diffrn_ambient_temperature 273(2)
_diffrn_detector_area_resol_mean 0.3
_diffrn_measured_fraction_theta_full 0.973
_diffrn_measured_fraction_theta_max 0.973
_diffrn_measurement_device_type 'Bruker Smart CCD Area Detector'
_diffrn_measurement_method 'omega scans'
_diffrn_radiation_monochromator graphite
_diffrn_radiation_source 'fine-focus sealed tube'
_diffrn_radiation_type MoK\a
_diffrn_radiation_wavelength 0.71073
_diffrn_reflns_av_R_equivalents 0.0308
_diffrn_reflns_av_sigmaI/netI 0.0316
_diffrn_reflns_limit_h_max 22
_diffrn_reflns_limit_h_min -22
_diffrn_reflns_limit_k_max 7
_diffrn_reflns_limit_k_min -8
_diffrn_reflns_limit_l_max 34
_diffrn_reflns_limit_l_min -34
_diffrn_reflns_number 12157
_diffrn_reflns_theta_full 28.06
_diffrn_reflns_theta_max 28.06
_diffrn_reflns_theta_min 2.34
_exptl_absorpt_coefficient_mu 2.927
_exptl_absorpt_correction_T_max 0.3526
_exptl_absorpt_correction_T_min 0.1675
_exptl_absorpt_correction_type empirical
_exptl_absorpt_process_details SADABS(Sheldrick,1997)
_exptl_crystal_colour Black
_exptl_crystal_density_diffrn 1.882
_exptl_crystal_density_method 'not measured'
_exptl_crystal_description Hexagonal
_exptl_crystal_F_000 1680
_exptl_crystal_size_max 0.95
_exptl_crystal_size_mid 0.75
_exptl_crystal_size_min 0.45
_refine_diff_density_max 0.711
_refine_diff_density_min -0.756
_refine_diff_density_rms 0.183
_refine_ls_extinction_method none
_refine_ls_goodness_of_fit_ref 1.163
_refine_ls_hydrogen_treatment mixed
_refine_ls_matrix_type full
_refine_ls_number_parameters 247
_refine_ls_number_reflns 3473
_refine_ls_number_restraints 0
_refine_ls_restrained_S_all 1.163
_refine_ls_R_factor_all 0.0486
_refine_ls_R_factor_gt 0.0367
_refine_ls_shift/su_max 0.000
_refine_ls_shift/su_mean 0.000
_refine_ls_structure_factor_coef Fsqd
_refine_ls_weighting_details 'calc w=1/[\s^2^(Fo^2^)+(0.0411P)^2^+2.0876P] where P=(Fo^2^+2Fc^2^)/3'
_refine_ls_weighting_scheme calc
_refine_ls_wR_factor_gt 0.0855
_refine_ls_wR_factor_ref 0.0898
_reflns_number_gt 2841
_reflns_number_total 3473
_reflns_threshold_expression >2sigma(I)
_cod_data_source_file ic702232d-file003_3.cif
_cod_data_source_block Complex3_m
_cod_depositor_comments
;
The following automatic conversions were performed:
'_symmetry_cell_setting' value 'Monoclinic' changed to 'monoclinic'
according to '/home/saulius/struct/CIF-dictionaries/cif_core.dic'
dictionary named 'cif_core.dic' version 2.4.1 from 2010-06-29.

Automatic conversion script
Id: cif_fix_enum 1527 2010-12-29 10:47:43Z saulius 
;
_cod_original_cell_volume 2932.8(18)
_cod_database_code 4304675

loop_
_symmetry_equiv_pos_as_xyz
'x, y, z'
'-x, y, -z+1/2'
'x+1/2, y+1/2, z'
'-x+1/2, y+1/2, -z+1/2'
'-x, -y, -z'
'x, -y, z-1/2'
'-x+1/2, -y+1/2, -z'
'x+1/2, -y+1/2, z-1/2'

loop_
_atom_site_label
_atom_site_type_symbol
_atom_site_fract_x
_atom_site_fract_y
_atom_site_fract_z
_atom_site_U_iso_or_equiv
_atom_site_adp_type
_atom_site_occupancy
_atom_site_symmetry_multiplicity
_atom_site_calc_flag
_atom_site_refinement_flags
_atom_site_disorder_assembly
_atom_site_disorder_group
Cu1 Cu 0.209253(18) 0.64042(5) 0.330051(13) 0.02713(11) Uani 1 1 d . . .
Cu2 Cu 0.277834(18) 0.34275(5) 0.440087(14) 0.02810(11) Uani 1 1 d . . .
N2 N 0.16977(13) 0.6595(3) 0.45021(8) 0.0245(5) Uani 1 1 d . . .
N8 N 0.28223(13) 0.2818(4) 0.30038(9) 0.0305(5) Uani 1 1 d . . .
N13 N 0.37599(14) 0.4914(4) 0.43724(12) 0.0309(6) Uani 1 1 d . . .
H13A H 0.369(2) 0.579(7) 0.4131(16) 0.067(14) Uiso 1 1 d . . .
H13B H 0.388(2) 0.554(7) 0.4636(16) 0.061(13) Uiso 1 1 d . . .
N1 N 0.22197(14) 0.6140(4) 0.42911(10) 0.0334(6) Uani 1 1 d . . .
N16 N 0.15429(16) 0.9163(4) 0.33125(14) 0.0387(7) Uani 1 1 d . . .
H16A H 0.162(2) 0.959(7) 0.3606(17) 0.071(15) Uiso 1 1 d . . .
H16B H 0.172(2) 1.003(6) 0.3173(14) 0.044(11) Uiso 1 1 d . . .
N4 N 0.18850(15) 0.1802(4) 0.45446(12) 0.0414(7) Uani 1 1 d . . .
N14 N 0.33943(15) 0.0842(4) 0.43329(12) 0.0296(5) Uani 1 1 d . . .
H14A H 0.339(2) 0.011(7) 0.4565(15) 0.055(13) Uiso 1 1 d . . .
H14B H 0.322(2) 0.029(6) 0.4073(15) 0.050(11) Uiso 1 1 d . . .
N5 N 0.12478(14) 0.2106(4) 0.43251(9) 0.0313(5) Uani 1 1 d . . .
N15 N 0.10142(14) 0.5227(4) 0.31684(12) 0.0318(6) Uani 1 1 d . . .
H15A H 0.0939(19) 0.488(6) 0.2891(14) 0.040(11) Uiso 1 1 d . . .
H15B H 0.0925(19) 0.414(6) 0.3391(13) 0.044(10) Uiso 1 1 d . . .
N11 N 0.35539(13) 0.7575(4) 0.31057(10) 0.0327(5) Uani 1 1 d . . .
N10 N 0.31228(14) 0.7757(4) 0.34064(10) 0.0359(6) Uani 1 1 d . . .
C1 C 0.04629(19) 0.6860(6) 0.32484(18) 0.0516(9) Uani 1 1 d . . .
H1A H -0.005(2) 0.653(5) 0.3036(13) 0.046(10) Uiso 1 1 d . . .
H1B H 0.047(3) 0.706(7) 0.3651(19) 0.092(16) Uiso 1 1 d . . .
N6 N 0.06287(16) 0.2357(5) 0.41209(12) 0.0566(8) Uani 1 1 d . . .
C2 C 0.0726(2) 0.8903(6) 0.31025(19) 0.0537(10) Uani 1 1 d . . .
H2A H 0.069(3) 0.871(7) 0.272(2) 0.11(2) Uiso 1 1 d . . .
H2B H 0.044(2) 1.003(6) 0.3214(15) 0.063(12) Uiso 1 1 d . . .
C3 C 0.4339(2) 0.3418(6) 0.4291(3) 0.105(2) Uani 1 1 d . . .
H3A H 0.4464 0.3673 0.3951 0.126 Uiso 1 1 calc R . .
H3B H 0.4799 0.3704 0.4541 0.126 Uiso 1 1 calc R . .
C4 C 0.4180(2) 0.1422(6) 0.4321(3) 0.091(2) Uani 1 1 d . . .
H4A H 0.4496 0.0872 0.4631 0.109 Uiso 1 1 calc R . .
H4B H 0.4336 0.0725 0.4028 0.109 Uiso 1 1 calc R . .
N7 N 0.25125(16) 0.3503(4) 0.33293(10) 0.0370(6) Uani 1 1 d . . .
N3 N 0.11837(14) 0.7066(4) 0.46933(10) 0.0386(6) Uani 1 1 d . . .
N9 N 0.3132(2) 0.2074(5) 0.27023(13) 0.0662(10) Uani 1 1 d . . .
N12 N 0.39867(18) 0.7453(6) 0.28278(13) 0.0584(8) Uani 1 1 d . . .

loop_
_atom_site_aniso_label
_atom_site_aniso_U_11
_atom_site_aniso_U_22
_atom_site_aniso_U_33
_atom_site_aniso_U_23
_atom_site_aniso_U_13
_atom_site_aniso_U_12
Cu1 0.02665(19) 0.02246(18) 0.0339(2) -0.00108(13) 0.00966(14) 0.00165(12)
Cu2 0.02243(18) 0.02220(18) 0.0422(2) 0.00150(14) 0.01265(14) 0.00332(12)
N2 0.0283(12) 0.0211(11) 0.0238(11) 0.0022(9) 0.0033(9) 0.0016(9)
N8 0.0393(14) 0.0226(12) 0.0308(13) 0.0027(10) 0.0093(11) 0.0034(10)
N13 0.0268(12) 0.0259(13) 0.0415(16) -0.0009(12) 0.0103(11) 0.0022(10)
N1 0.0333(13) 0.0303(13) 0.0405(14) 0.0077(11) 0.0173(11) 0.0105(10)
N16 0.0346(14) 0.0245(14) 0.057(2) -0.0037(13) 0.0078(13) 0.0011(11)
N4 0.0315(14) 0.0370(15) 0.0586(18) 0.0118(12) 0.0158(12) -0.0001(11)
N14 0.0332(13) 0.0229(12) 0.0335(15) 0.0011(11) 0.0084(11) 0.0052(10)
N5 0.0367(14) 0.0259(12) 0.0344(13) -0.0024(10) 0.0151(11) -0.0075(10)
N15 0.0338(13) 0.0308(14) 0.0327(15) -0.0005(12) 0.0105(11) -0.0033(10)
N11 0.0333(13) 0.0279(13) 0.0384(14) 0.0072(11) 0.0101(11) 0.0032(10)
N10 0.0340(13) 0.0425(15) 0.0342(14) -0.0035(11) 0.0138(11) -0.0048(11)
C1 0.0290(17) 0.046(2) 0.080(3) -0.0018(19) 0.0126(17) 0.0011(14)
N6 0.0389(17) 0.064(2) 0.065(2) 0.0060(17) 0.0035(15) -0.0127(15)
C2 0.0316(17) 0.038(2) 0.089(3) -0.0067(19) 0.0050(18) 0.0079(14)
C3 0.039(2) 0.038(2) 0.256(8) -0.004(3) 0.075(3) 0.0059(17)
C4 0.0308(19) 0.039(2) 0.210(6) -0.021(3) 0.041(3) 0.0087(16)
N7 0.0457(15) 0.0293(13) 0.0383(15) 0.0036(11) 0.0136(12) 0.0099(11)
N3 0.0353(14) 0.0396(15) 0.0444(16) -0.0036(12) 0.0170(12) 0.0080(11)
N9 0.107(3) 0.0477(19) 0.053(2) 0.0102(15) 0.040(2) 0.0288(19)
N12 0.0577(19) 0.068(2) 0.058(2) 0.0128(17) 0.0365(16) 0.0126(17)

loop_
_atom_type_symbol
_atom_type_description
_atom_type_scat_dispersion_real
_atom_type_scat_dispersion_imag
_atom_type_scat_source
C C 0.0033 0.0016 'International Tables Vol C Tables 4.2.6.8 and 6.1.1.4'
H H 0.0000 0.0000 'International Tables Vol C Tables 4.2.6.8 and 6.1.1.4'
N N 0.0061 0.0033 'International Tables Vol C Tables 4.2.6.8 and 6.1.1.4'
Cu Cu 0.3201 1.2651 'International Tables Vol C Tables 4.2.6.8 and 6.1.1.4'

loop_
_geom_angle_atom_site_label_1
_geom_angle_atom_site_label_2
_geom_angle_atom_site_label_3
_geom_angle
_geom_angle_site_symmetry_1
_geom_angle_site_symmetry_3
_geom_angle_publ_flag
N10 Cu1 N7 94.26(11) . . ?
N10 Cu1 N16 92.77(12) . . ?
N7 Cu1 N16 171.90(12) . . ?
N10 Cu1 N15 175.80(11) . . ?
N7 Cu1 N15 89.60(11) . . ?
N16 Cu1 N15 83.50(11) . . ?
N4 Cu2 N13 170.55(12) . . ?
N4 Cu2 N1 95.39(11) . . ?
N13 Cu2 N1 89.48(10) . . ?
N4 Cu2 N14 92.65(11) . . ?
N13 Cu2 N14 84.33(11) . . ?
N1 Cu2 N14 165.63(11) . . ?
N3 N2 N1 178.0(3) . . ?
N9 N8 N7 176.8(3) . . ?
C3 N13 Cu2 109.5(2) . . ?
N2 N1 Cu2 123.35(19) . . ?
C2 N16 Cu1 109.9(2) . . ?
N5 N4 Cu2 122.8(2) . . ?
C4 N14 Cu2 109.2(2) . . ?
N6 N5 N4 178.3(3) . . ?
C1 N15 Cu1 109.8(2) . . ?
N12 N11 N10 177.4(3) . . ?
N11 N10 Cu1 122.6(2) . . ?
C2 C1 N15 110.5(3) . . ?
N16 C2 C1 109.9(3) . . ?
C4 C3 N13 118.1(3) . . ?
C3 C4 N14 118.0(3) . . ?
N8 N7 Cu1 122.4(2) . . ?

loop_
_geom_bond_atom_site_label_1
_geom_bond_atom_site_label_2
_geom_bond_distance
_geom_bond_site_symmetry_2
_geom_bond_publ_flag
Cu1 N10 1.994(3) . ?
Cu1 N7 1.999(2) . ?
Cu1 N16 2.021(3) . ?
Cu1 N15 2.025(3) . ?
Cu2 N4 1.984(3) . ?
Cu2 N13 1.994(3) . ?
Cu2 N1 1.996(2) . ?
Cu2 N14 2.009(2) . ?
N2 N3 1.153(3) . ?
N2 N1 1.193(3) . ?
N8 N9 1.142(4) . ?
N8 N7 1.178(3) . ?
N13 C3 1.447(4) . ?
N16 C2 1.465(4) . ?
N4 N5 1.190(4) . ?
N14 C4 1.445(4) . ?
N5 N6 1.144(4) . ?
N15 C1 1.471(4) . ?
N11 N12 1.149(3) . ?
N11 N10 1.195(3) . ?
C1 C2 1.463(5) . ?
C3 C4 1.316(5) . ?
